data_2200744
loop_
_publ_author_name
'Puschmann, Horst'
'Batsanov, Andrei S.'
'Howard, Judith A.K.'
'Soto, Bernardino'
'Bonne, Raul'
'Au-Alvarez, Oscar'

_publ_section_title
;
 Di-\m-chloro-bis{chloro[1,2-diphenyl-2-(phenylamino)ethanoximato]copper(II)}
;
_journal_issue 11
_journal_name_full 'Acta Crystallographica Section E'
_journal_page_first m524
_journal_page_last m526
_journal_paper_doi 10.1107/S1600536801016890
_journal_volume 57
_journal_year 2001
_chemical_formula_iupac '[Cu2 Cl4 (C20 H18 N2 O)2]'
_chemical_formula_moiety 'C40 H36 Cl4 Cu2 N4 O2'
_chemical_formula_sum 'C40 H36 Cl4 Cu2 N4 O2'
_chemical_formula_weight 873.61
_chemical_melting_point 456.5(5)
_chemical_name_systematic
;
Di-\m-chloro-bis{chloro[1,2-diphenyl-2-(phenylamino)ethanoximato]copper(II)}
;
_space_group_IT_number 14
_symmetry_cell_setting monoclinic
_symmetry_space_group_name_Hall '-P 2yn'
_symmetry_space_group_name_H-M 'P 1 21/n 1'
_audit_creation_method SHELXL-97
_cell_angle_alpha 90.00
_cell_angle_beta 104.5920(10)
_cell_angle_gamma 90.00
_cell_formula_units_Z 2
_cell_length_a 9.1739(3)
_cell_length_b 22.1696(7)
_cell_length_c 9.4404(3)
_cell_measurement_reflns_used 6428
_cell_measurement_temperature 100(2)
_cell_measurement_theta_max 28.478
_cell_measurement_theta_min 2.411
_cell_volume 1858.07(10)
_computing_cell_refinement SHELXTL
_computing_data_collection
;
SHELXTL (Bruker, 1997) [AUTHOR: was SHELXTL really used for data collection,
cell refinement and data reduction ?]
;
_computing_data_reduction SHELXTL
_computing_molecular_graphics 'ORTEP-3 for Windows (Farrugia, 1997)'
_computing_publication_material SHELXL97
_computing_structure_refinement 'SHELXL97 (Sheldrick, 1997)'
_computing_structure_solution 'SHELXS97 (Sheldrick, 1997)'
_diffrn_ambient_temperature 100(2)
_diffrn_detector_area_resol_mean 8
_diffrn_measured_fraction_theta_full .998
_diffrn_measured_fraction_theta_max .998
_diffrn_measurement_device_type 'Bruker SMART CCD 1K area-detector'
_diffrn_measurement_method \w
_diffrn_radiation_monochromator graphite
_diffrn_radiation_source 'fine-focus sealed tube'
_diffrn_radiation_type MoK\a
_diffrn_radiation_wavelength .71073
_diffrn_reflns_av_R_equivalents .0274
_diffrn_reflns_av_sigmaI/netI .0204
_diffrn_reflns_limit_h_max 12
_diffrn_reflns_limit_h_min -12
_diffrn_reflns_limit_k_max 29
_diffrn_reflns_limit_k_min -29
_diffrn_reflns_limit_l_max 12
_diffrn_reflns_limit_l_min -12
_diffrn_reflns_number 21701
_diffrn_reflns_theta_full 28.49
_diffrn_reflns_theta_max 28.49
_diffrn_reflns_theta_min 1.84
_diffrn_standards_number 0
_exptl_absorpt_coefficient_mu 1.474
_exptl_absorpt_correction_T_max 1.0000
_exptl_absorpt_correction_T_min .8415
_exptl_absorpt_correction_type multi-scan
_exptl_absorpt_process_details '(SADABS; Sheldrick, 1996)'
_exptl_crystal_colour dark-green
_exptl_crystal_density_diffrn 1.561
_exptl_crystal_density_method 'not measured'
_exptl_crystal_description rhombohedral
_exptl_crystal_F_000 892
_exptl_crystal_size_max .42
_exptl_crystal_size_mid .38
_exptl_crystal_size_min .35
_refine_diff_density_max .450
_refine_diff_density_min -.403
_refine_ls_extinction_method none
_refine_ls_goodness_of_fit_ref 1.069
_refine_ls_hydrogen_treatment mixed
_refine_ls_matrix_type full
_refine_ls_number_parameters 303
_refine_ls_number_reflns 4707
_refine_ls_number_restraints 0
_refine_ls_restrained_S_all 1.069
_refine_ls_R_factor_all .0318
_refine_ls_R_factor_gt .0266
_refine_ls_shift/su_max .008
_refine_ls_shift/su_mean .001
_refine_ls_structure_factor_coef Fsqd
_refine_ls_weighting_details 'calc w = 1/[\s^2^(Fo^2^)+(0.0227P)^2^+1.7471P] where P = (Fo^2^+2Fc^2^)/3'
_refine_ls_weighting_scheme calc
_refine_ls_wR_factor_ref .0625
_reflns_number_gt 4187
_reflns_number_total 4707
_reflns_threshold_expression I>2\s(I)
_cod_data_source_file om6058.cif
_cod_data_source_block I
_cod_depositor_comments
;
The following automatic conversions were performed:
'_symmetry_cell_setting' value 'Monoclinic' changed to 'monoclinic'
according to '/home/saulius/struct/CIF-dictionaries/cif_core.dic'
dictionary named 'cif_core.dic' version 2.4.1 from 2010-06-29.

Automatic conversion script
Id: cif_fix_enum 1527 2010-12-29 10:47:43Z saulius 

The following automatic conversions were performed:

'_chemical_melting_point' value '456-457' was changed to '456.5(5)' -
the average value was taken and precision was estimated.

Automatic conversion script
Id: cif_fix_values 1646 2011-03-28 12:23:43Z adriana 

The following automatic conversions were performed:

'_chemical_melting_point' value '456-457' was changed to '456.5(5)' -
the average value was taken and precision was
estimated.

'_symmetry_cell_setting' value 'Monoclinic' changed to
'monoclinic' according to
/home/saulius/struct/CIF-dictionaries/cif_core.dic dictionary named
'cif_core.dic' version 2.4.1 from 2010-06-29.

Automatic conversion script
Id: cif_fix_values 1715 2011-07-08 13:25:40Z adriana 
;
_cod_original_sg_symbol_H-M 'P 21/n'
_cod_database_code 2200744
_cod_database_fobs_code 2200744

loop_
_symmetry_equiv_pos_as_xyz
'x, y, z'
'-x+1/2, y+1/2, -z+1/2'
'-x, -y, -z'
'x-1/2, -y-1/2, z-1/2'

loop_
_atom_site_label
_atom_site_fract_x
_atom_site_fract_y
_atom_site_fract_z
_atom_site_U_iso_or_equiv
_atom_site_adp_type
_atom_site_calc_flag
_atom_site_refinement_flags
_atom_site_occupancy
_atom_site_disorder_assembly
_atom_site_disorder_group
_atom_site_type_symbol
Cu1 .17994(2) .033141(8) .04072(2) .01209(6) Uani d . 1 . . Cu
Cl1 -.05756(4) .018429(18) -.18538(4) .01537(8) Uani d . 1 . . Cl
Cl2 .31650(4) -.045273(17) -.00170(5) .01608(8) Uani d . 1 . . Cl
O1 -.02507(13) .12175(5) .13696(13) .0167(2) Uani d . 1 . . O
H1 -.0747 .0895 .1260 .025 Uiso calc R 1 . . H
N1 .31781(16) .09236(6) -.03444(15) .0132(3) Uani d . 1 . . N
N2 .10730(15) .11295(6) .09524(15) .0131(3) Uani d . 1 . . N
C1 .34128(18) .14598(7) .06463(18) .0140(3) Uani d . 1 . . C
C2 .19444(18) .15914(7) .10667(17) .0129(3) Uani d . 1 . . C
C3 .47135(18) .13359(7) .19754(18) .0152(3) Uani d . 1 . . C
C4 .4560(2) .09314(8) .30557(19) .0186(3) Uani d . 1 . . C
C5 .5784(2) .08049(9) .4230(2) .0225(4) Uani d . 1 . . C
C6 .7157(2) .10865(9) .4334(2) .0238(4) Uani d . 1 . . C
C7 .7308(2) .14934(9) .3269(2) .0228(4) Uani d . 1 . . C
C8 .6092(2) .16166(8) .2086(2) .0191(3) Uani d . 1 . . C
C9 .16510(19) .22071(7) .15414(18) .0145(3) Uani d . 1 . . C
C10 .0205(2) .24575(8) .1131(2) .0186(3) Uani d . 1 . . C
C11 -.0031(2) .30448(8) .1526(2) .0212(4) Uani d . 1 . . C
C12 .1153(2) .33832(8) .2355(2) .0209(4) Uani d . 1 . . C
C13 .2584(2) .31401(8) .2761(2) .0226(4) Uani d . 1 . . C
C14 .2844(2) .25564(8) .2352(2) .0196(4) Uani d . 1 . . C
C15 .25378(18) .10360(7) -.18925(18) .0145(3) Uani d . 1 . . C
C16 .16326(19) .15342(8) -.2383(2) .0177(3) Uani d . 1 . . C
C17 .0977(2) .15973(9) -.3881(2) .0211(4) Uani d . 1 . . C
C18 .1210(2) .11698(9) -.4864(2) .0215(4) Uani d . 1 . . C
C19 .2114(2) .06716(8) -.4356(2) .0199(3) Uani d . 1 . . C
C20 .2789(2) .06052(8) -.28719(19) .0172(3) Uani d . 1 . . C
H2 .400(2) .0746(9) -.019(2) .014(5) Uiso d . 1 . . H
H3 .364(2) .1803(9) .011(2) .009(4) Uiso d . 1 . . H
H4 .363(3) .0753(10) .304(2) .021(5) Uiso d . 1 . . H
H5 .566(3) .0540(11) .494(3) .026(6) Uiso d . 1 . . H
H6 .796(3) .1007(10) .510(3) .026(6) Uiso d . 1 . . H
H7 .822(3) .1684(10) .331(2) .023(6) Uiso d . 1 . . H
H8 .619(2) .1876(10) .135(2) .020(5) Uiso d . 1 . . H
H9 -.059(2) .2231(10) .060(2) .019(5) Uiso d . 1 . . H
H10 -.102(3) .3208(10) .122(2) .025(6) Uiso d . 1 . . H
H11 .097(3) .3785(11) .264(3) .030(6) Uiso d . 1 . . H
H12 .336(3) .3373(10) .329(3) .025(6) Uiso d . 1 . . H
H13 .385(3) .2396(10) .261(2) .022(5) Uiso d . 1 . . H
H14 .146(2) .1838(10) -.174(2) .022(5) Uiso d . 1 . . H
H15 .038(3) .1932(10) -.421(2) .025(6) Uiso d . 1 . . H
H16 .075(2) .1208(10) -.589(2) .023(6) Uiso d . 1 . . H
H17 .225(3) .0371(10) -.506(3) .025(6) Uiso d . 1 . . H
H18 .338(2) .0250(10) -.254(2) .022(5) Uiso d . 1 . . H

loop_
_atom_site_aniso_label
_atom_site_aniso_U_11
_atom_site_aniso_U_22
_atom_site_aniso_U_33
_atom_site_aniso_U_12
_atom_site_aniso_U_13
_atom_site_aniso_U_23
Cu1 .01278(10) .01011(9) .01385(10) -.00086(7) .00420(7) -.00073(7)
Cl1 .01524(18) .01635(18) .01429(18) -.00248(13) .00332(14) .00197(13)
Cl2 .01434(18) .01154(17) .0226(2) .00126(13) .00510(15) .00041(14)
O1 .0127(6) .0170(6) .0228(6) -.0030(4) .0089(5) -.0045(5)
N1 .0130(7) .0111(6) .0156(7) .0011(5) .0035(5) -.0012(5)
N2 .0114(6) .0156(6) .0129(6) .0003(5) .0043(5) -.0012(5)
C1 .0134(7) .0122(7) .0162(8) -.0008(6) .0034(6) -.0016(6)
C2 .0119(7) .0135(7) .0126(7) .0009(5) .0017(6) -.0004(6)
C3 .0135(8) .0159(7) .0159(8) .0011(6) .0031(6) -.0044(6)
C4 .0150(8) .0219(8) .0181(8) -.0012(6) .0026(7) -.0017(7)
C5 .0221(9) .0242(9) .0190(9) .0026(7) .0010(7) -.0003(7)
C6 .0169(9) .0313(10) .0195(9) .0043(7) -.0021(7) -.0062(7)
C7 .0124(8) .0300(10) .0247(9) -.0011(7) .0025(7) -.0085(7)
C8 .0152(8) .0224(9) .0203(9) -.0009(6) .0055(7) -.0029(7)
C9 .0160(8) .0119(7) .0158(8) .0003(6) .0045(6) -.0011(6)
C10 .0145(8) .0179(8) .0221(9) .0001(6) .0020(7) -.0036(7)
C11 .0176(9) .0194(9) .0265(9) .0052(7) .0054(7) -.0016(7)
C12 .0265(9) .0145(8) .0211(9) .0029(7) .0047(7) -.0045(6)
C13 .0217(9) .0181(8) .0233(9) -.0017(7) -.0031(7) -.0050(7)
C14 .0149(8) .0168(8) .0248(9) .0009(6) .0005(7) -.0028(7)
C15 .0099(7) .0179(8) .0156(8) -.0033(6) .0031(6) .0016(6)
C16 .0154(8) .0193(8) .0187(8) .0000(6) .0048(7) -.0006(6)
C17 .0145(8) .0268(9) .0206(9) .0036(7) .0017(7) .0041(7)
C18 .0158(8) .0330(10) .0141(8) -.0017(7) .0008(7) .0017(7)
C19 .0190(8) .0238(9) .0175(8) -.0037(7) .0056(7) -.0020(7)
C20 .0172(8) .0175(8) .0174(8) -.0009(6) .0053(7) .0010(6)

loop_
_atom_type_symbol
_atom_type_description
_atom_type_scat_dispersion_real
_atom_type_scat_dispersion_imag
_atom_type_scat_source
C C .0033 .0016 'International Tables Vol C Tables 4.2.6.8 and 6.1.1.4'
H H .0000 .0000 'International Tables Vol C Tables 4.2.6.8 and 6.1.1.4'
N N .0061 .0033 'International Tables Vol C Tables 4.2.6.8 and 6.1.1.4'
O O .0106 .0060 'International Tables Vol C Tables 4.2.6.8 and 6.1.1.4'
Cl Cl .1484 .1585 'International Tables Vol C Tables 4.2.6.8 and 6.1.1.4'
Cu Cu .3201 1.2651 'International Tables Vol C Tables 4.2.6.8 and 6.1.1.4'

loop_
_geom_angle_atom_site_label_1
_geom_angle_atom_site_label_2
_geom_angle_atom_site_label_3
_geom_angle_site_symmetry_1
_geom_angle_site_symmetry_3
_geom_angle
_geom_angle_publ_flag
N2 Cu1 N1 . . 78.42(5) yes
N2 Cu1 Cl2 . . 165.92(4) yes
N1 Cu1 Cl2 . . 90.77(4) yes
N2 Cu1 Cl1 . 3 92.47(4) yes
N1 Cu1 Cl1 . 3 163.53(4) yes
Cl2 Cu1 Cl1 . 3 95.736(16) yes
N2 Cu1 Cl1 . . 93.23(4) yes
N1 Cu1 Cl1 . . 104.52(4) yes
Cl2 Cu1 Cl1 . . 98.258(15) yes
Cl1 Cu1 Cl1 3 . 89.528(15) yes
N2 Cu1 Cu1 . 3 94.04(4) ?
N1 Cu1 Cu1 . 3 144.25(4) ?
Cl2 Cu1 Cu1 . 3 99.984(13) ?
Cu1 Cl1 Cu1 3 . 90.472(15) ?
N2 O1 H1 . . 109.5 ?
C15 N1 C1 . . 116.82(13) ?
C15 N1 Cu1 . . 109.07(10) ?
C1 N1 Cu1 . . 107.11(10) ?
C15 N1 H2 . . 111.9(14) ?
C1 N1 H2 . . 106.8(14) ?
Cu1 N1 H2 . . 104.3(14) ?
C2 N2 O1 . . 115.84(13) ?
C2 N2 Cu1 . . 118.98(11) ?
O1 N2 Cu1 . . 124.84(10) ?
N1 C1 C3 . . 109.38(13) ?
N1 C1 C2 . . 108.52(13) ?
C3 C1 C2 . . 112.34(13) ?
N1 C1 H3 . . 108.5(11) ?
C3 C1 H3 . . 110.2(11) ?
C2 C1 H3 . . 107.8(11) ?
N2 C2 C9 . . 127.00(15) ?
N2 C2 C1 . . 113.37(14) ?
C9 C2 C1 . . 119.63(14) ?
C8 C3 C4 . . 119.45(16) ?
C8 C3 C1 . . 119.38(15) ?
C4 C3 C1 . . 121.14(15) ?
C3 C4 C5 . . 120.16(17) ?
C3 C4 H4 . . 121.3(13) ?
C5 C4 H4 . . 118.5(13) ?
C6 C5 C4 . . 120.10(18) ?
C6 C5 H5 . . 120.9(14) ?
C4 C5 H5 . . 119.0(14) ?
C7 C6 C5 . . 119.84(18) ?
C7 C6 H6 . . 119.8(15) ?
C5 C6 H6 . . 120.4(15) ?
C6 C7 C8 . . 120.28(17) ?
C6 C7 H7 . . 121.2(14) ?
C8 C7 H7 . . 118.5(14) ?
C3 C8 C7 . . 120.16(18) ?
C3 C8 H8 . . 118.8(13) ?
C7 C8 H8 . . 121.0(13) ?
C10 C9 C14 . . 119.18(15) ?
C10 C9 C2 . . 120.87(15) ?
C14 C9 C2 . . 119.87(15) ?
C11 C10 C9 . . 119.96(16) ?
C11 C10 H9 . . 120.0(13) ?
C9 C10 H9 . . 120.0(13) ?
C10 C11 C12 . . 120.41(17) ?
C10 C11 H10 . . 118.5(14) ?
C12 C11 H10 . . 121.1(14) ?
C13 C12 C11 . . 119.97(16) ?
C13 C12 H11 . . 120.7(14) ?
C11 C12 H11 . . 119.3(14) ?
C12 C13 C14 . . 120.30(17) ?
C12 C13 H12 . . 119.0(14) ?
C14 C13 H12 . . 120.7(14) ?
C13 C14 C9 . . 120.15(16) ?
C13 C14 H13 . . 119.7(13) ?
C9 C14 H13 . . 120.1(13) ?
C20 C15 C16 . . 120.71(16) ?
C20 C15 N1 . . 117.32(15) ?
C16 C15 N1 . . 121.85(15) ?
C15 C16 C17 . . 119.03(17) ?
C15 C16 H14 . . 122.2(13) ?
C17 C16 H14 . . 118.8(13) ?
C18 C17 C16 . . 120.79(17) ?
C18 C17 H15 . . 119.9(14) ?
C16 C17 H15 . . 119.3(14) ?
C17 C18 C19 . . 119.54(17) ?
C17 C18 H16 . . 121.0(13) ?
C19 C18 H16 . . 119.5(13) ?
C20 C19 C18 . . 120.45(17) ?
C20 C19 H17 . . 121.0(14) ?
C18 C19 H17 . . 118.5(13) ?
C15 C20 C19 . . 119.48(16) ?
C15 C20 H18 . . 121.3(13) ?
C19 C20 H18 . . 119.2(13) ?

loop_
_geom_bond_atom_site_label_1
_geom_bond_atom_site_label_2
_geom_bond_site_symmetry_2
_geom_bond_distance
_geom_bond_publ_flag
Cu1 N2 . 2.0031(14) yes
Cu1 N1 . 2.0686(14) yes
Cu1 Cl2 . 2.2371(4) yes
Cu1 Cl1 3 2.2814(4) yes
Cu1 Cl1 . 2.6582(4) yes
Cu1 Cu1 3 3.5172(4) yes
Cl1 Cu1 3 2.2814(4) ?
O1 N2 . 1.3816(17) ?
O1 H1 . .8400 ?
N1 C15 . 1.453(2) ?
N1 C1 . 1.494(2) ?
N1 H2 . .83(2) ?
N2 C2 . 1.287(2) ?
C1 C3 . 1.523(2) ?
C1 C2 . 1.525(2) ?
C1 H3 . .964(19) ?
C2 C9 . 1.482(2) ?
C3 C8 . 1.390(2) ?
C3 C4 . 1.392(2) ?
C4 C5 . 1.393(3) ?
C4 H4 . .94(2) ?
C5 C6 . 1.387(3) ?
C5 H5 . .92(2) ?
C6 C7 . 1.383(3) ?
C6 H6 . .91(2) ?
C7 C8 . 1.392(3) ?
C7 H7 . .93(2) ?
C8 H8 . .93(2) ?
C9 C10 . 1.399(2) ?
C9 C14 . 1.400(2) ?
C10 C11 . 1.386(2) ?
C10 H9 . .92(2) ?
C11 C12 . 1.388(3) ?
C11 H10 . .95(2) ?
C12 C13 . 1.380(3) ?
C12 H11 . .96(2) ?
C13 C14 . 1.388(2) ?
C13 H12 . .92(2) ?
C14 H13 . .96(2) ?
C15 C20 . 1.388(2) ?
C15 C16 . 1.389(2) ?
C16 C17 . 1.397(3) ?
C16 H14 . .95(2) ?
C17 C18 . 1.380(3) ?
C17 H15 . .93(2) ?
C18 C19 . 1.392(3) ?
C18 H16 . .96(2) ?
C19 C20 . 1.390(2) ?
C19 H17 . .97(2) ?
C20 H18 . .97(2) ?

loop_
_geom_hbond_atom_site_label_D
_geom_hbond_atom_site_label_H
_geom_hbond_atom_site_label_A
_geom_hbond_site_symmetry_A
_geom_hbond_distance_DH
_geom_hbond_distance_HA
_geom_hbond_distance_DA
_geom_hbond_angle_DHA
_geom_hbond_publ_flag
O1 H1 Cl2 3 .84 2.44 3.1516(12) 143.2 yes
O1 H1 Cl1 3 .84 2.68 3.2042(13) 122.1 yes
N1 H2 Cl2 3_655 .83(2) 2.64(2) 3.4473(15) 164.7(18) yes
